data_8100078
loop_
_publ_author_name
'Malpezzi, Luciana'

_publ_section_title
;
Crystal structure of methyl-2-hydroxy-2-phenyl-3-(4-bromophenyl)-3-
phenylamino-propanoate, C~22~H~20~BrNO~3~
;
_journal_issue 2
_journal_name_full 'Zeitschrift f\"ur Kristallographie - New Crystal Structures'
_journal_page_first 197
_journal_page_last 198
_journal_volume 219
_journal_year 2004
_chemical_formula_sum 'C22 H20 Br N O3'
_chemical_formula_weight 426.30
_chemical_melting_point 144
_space_group_IT_number 14
_symmetry_cell_setting monoclinic
_symmetry_space_group_name_Hall '-P 2ybc'
_symmetry_space_group_name_H-M 'P 1 21/c 1'
_cell_angle_alpha 90.00
_cell_angle_beta 90.130(10)
_cell_angle_gamma 90.00
_cell_formula_units_Z 4
_cell_length_a 17.6430(10)
_cell_length_b 5.9350(10)
_cell_length_c 18.7820(10)
_cell_measurement_temperature 293(2)
_cell_volume 1966.7(4)
_diffrn_ambient_temperature 293(2)
_exptl_crystal_density_diffrn 1.440
_cod_original_sg_symbol_H-M 'P 21/c'
_cod_database_code 8100078

loop_
_symmetry_equiv_pos_as_xyz
'x, y, z'
'-x, y+1/2, -z+1/2'
'-x, -y, -z'
'x, -y-1/2, z-1/2'

loop_
_atom_site_label
_atom_site_type_symbol
_atom_site_fract_x
_atom_site_fract_y
_atom_site_fract_z
_atom_site_U_iso_or_equiv
_atom_site_adp_type
_atom_site_occupancy
_atom_site_symmetry_multiplicity
_atom_site_Wyckoff_symbol
_atom_site_calc_flag
_atom_site_refinement_flags
_atom_site_disorder_assembly
_atom_site_disorder_group
Br Br 0.39235(3) 0.20478(9) 0.01098(2) 0.0782(3) Uani 1 4 e d . . .
N N 0.14183(15) -0.0653(6) -0.26030(15) 0.0475(7) Uani 1 4 e d . . .
H1N H 0.1317(18) 0.056(6) -0.2715(17) 0.035(10) Uiso 1 4 e d . . .
O1 O 0.23917(15) 0.2566(4) -0.31315(16) 0.0513(7) Uani 1 4 e d . . .
H1O H 0.230(3) 0.297(8) -0.346(3) 0.069(17) Uiso 1 4 e d . . .
O2 O 0.21019(14) -0.2628(4) -0.40463(12) 0.0516(6) Uani 1 4 e d . . .
O3 O 0.19447(13) 0.0972(5) -0.43616(13) 0.0581(6) Uani 1 4 e d . . .
C1 C 0.21652(17) -0.0435(6) -0.39459(17) 0.0442(8) Uani 1 4 e d . . .
C2 C 0.25626(17) 0.0260(5) -0.32489(17) 0.0417(7) Uani 1 4 e d . . .
C3 C 0.22323(16) -0.1054(6) -0.26042(16) 0.0391(7) Uani 1 4 e d . . .
H3 H 0.2298(16) -0.267(5) -0.2700(15) 0.030(8) Uiso 1 4 e d . . .
C4 C 0.1776(2) -0.3309(7) -0.4717(2) 0.0633(10) Uani 1 4 e d . . .
H41 H 0.1768 -0.4924 -0.4744 0.076 Uiso 1 4 e calc R . .
H42 H 0.2075 -0.2716 -0.5100 0.076 Uiso 1 4 e calc R . .
H43 H 0.1268 -0.2740 -0.4753 0.076 Uiso 1 4 e calc R . .
C5 C 0.34202(17) -0.0088(5) -0.33110(15) 0.0398(7) Uani 1 4 e d . . .
C6 C 0.39094(19) 0.1596(6) -0.30973(17) 0.0481(8) Uani 1 4 e d . . .
H6 H 0.3715 0.2925 -0.2910 0.058 Uiso 1 4 e calc R . .
C7 C 0.4686(2) 0.1335(7) -0.31579(18) 0.0540(9) Uani 1 4 e d . . .
H7 H 0.5007 0.2482 -0.3007 0.065 Uiso 1 4 e calc R . .
C8 C 0.4984(2) -0.0606(7) -0.34387(19) 0.0558(9) Uani 1 4 e d . . .
H8 H 0.5505 -0.0764 -0.3490 0.067 Uiso 1 4 e calc R . .
C9 C 0.4508(2) -0.2302(7) -0.3643(2) 0.0595(10) Uani 1 4 e d . . .
H9 H 0.4707 -0.3632 -0.3826 0.071 Uiso 1 4 e calc R . .
C10 C 0.3730(2) -0.2060(6) -0.3580(2) 0.0543(9) Uani 1 4 e d . . .
H10 H 0.3412 -0.3231 -0.3720 0.065 Uiso 1 4 e calc R . .
C11 C 0.26315(17) -0.0387(5) -0.19185(15) 0.0380(7) Uani 1 4 e d . . .
C12 C 0.32222(18) -0.1648(6) -0.16406(17) 0.0449(8) Uani 1 4 e d . . .
H12 H 0.3363 -0.2980 -0.1865 0.054 Uiso 1 4 e calc R . .
C13 C 0.36085(19) -0.0959(7) -0.10333(17) 0.0515(9) Uani 1 4 e d . . .
H13 H 0.4002 -0.1826 -0.0849 0.062 Uiso 1 4 e calc R . .
C14 C 0.34001(19) 0.1025(6) -0.07082(16) 0.0492(8) Uani 1 4 e d . . .
C15 C 0.2805(2) 0.2285(6) -0.09618(19) 0.0570(10) Uani 1 4 e d . . .
H15 H 0.2661 0.3607 -0.0733 0.068 Uiso 1 4 e calc R . .
C16 C 0.2424(2) 0.1554(6) -0.15612(18) 0.0518(9) Uani 1 4 e d . . .
H16 H 0.2016 0.2391 -0.1730 0.062 Uiso 1 4 e calc R . .
C17 C 0.09529(17) -0.1515(6) -0.20673(17) 0.0435(8) Uani 1 4 e d . . .
C18 C 0.1141(2) -0.3444(6) -0.1695(2) 0.0568(10) Uani 1 4 e d . . .
H18 H 0.1602 -0.4151 -0.1779 0.068 Uiso 1 4 e calc R . .
C19 C 0.0650(2) -0.4326(8) -0.1199(2) 0.0705(11) Uani 1 4 e d . . .
H19 H 0.0780 -0.5640 -0.0958 0.085 Uiso 1 4 e calc R . .
C20 C -0.0022(3) -0.3308(9) -0.1055(2) 0.0795(13) Uani 1 4 e d . . .
H20 H -0.0348 -0.3903 -0.0715 0.095 Uiso 1 4 e calc R . .
C21 C -0.0211(2) -0.1389(9) -0.1419(2) 0.0759(13) Uani 1 4 e d . . .
H21 H -0.0671 -0.0688 -0.1327 0.091 Uiso 1 4 e calc R . .
C22 C 0.02691(19) -0.0479(7) -0.1920(2) 0.0589(10) Uani 1 4 e d . . .
H22 H 0.0133 0.0832 -0.2159 0.071 Uiso 1 4 e calc R . .

loop_
_atom_site_aniso_label
_atom_site_aniso_U_11
_atom_site_aniso_U_22
_atom_site_aniso_U_33
_atom_site_aniso_U_23
_atom_site_aniso_U_13
_atom_site_aniso_U_12
Br 0.0904(4) 0.1001(4) 0.0440(3) -0.0156(2) -0.0082(2) 0.0020(3)
N 0.0410(16) 0.0491(19) 0.0523(18) 0.0130(15) 0.0031(12) 0.0077(14)
O1 0.0618(16) 0.0418(15) 0.0503(16) 0.0067(12) 0.0022(13) 0.0077(11)
O2 0.0585(15) 0.0526(16) 0.0437(13) 0.0011(11) -0.0071(11) 0.0033(11)
O3 0.0601(15) 0.0618(15) 0.0524(14) 0.0167(13) -0.0081(11) 0.0033(13)
C1 0.0362(17) 0.056(2) 0.0408(18) 0.0081(17) 0.0040(14) 0.0014(16)
C2 0.0433(17) 0.0406(18) 0.0411(17) 0.0050(14) 0.0039(13) 0.0044(15)
C3 0.0365(16) 0.0397(18) 0.0411(17) 0.0009(15) 0.0048(13) 0.0069(14)
C4 0.077(3) 0.065(3) 0.049(2) -0.0054(18) -0.0080(19) -0.002(2)
C5 0.0458(18) 0.0438(18) 0.0300(16) 0.0063(14) 0.0029(13) -0.0044(15)
C6 0.054(2) 0.052(2) 0.0385(18) -0.0038(15) 0.0040(15) 0.0006(17)
C7 0.054(2) 0.063(2) 0.045(2) 0.0003(18) -0.0029(16) -0.0146(19)
C8 0.0442(19) 0.070(3) 0.053(2) 0.0073(19) 0.0045(16) -0.0032(19)
C9 0.044(2) 0.058(2) 0.077(3) -0.009(2) 0.0068(18) 0.0042(18)
C10 0.048(2) 0.046(2) 0.069(2) -0.0054(18) 0.0034(17) -0.0021(16)
C11 0.0412(16) 0.0379(17) 0.0348(16) 0.0037(13) 0.0083(13) 0.0049(14)
C12 0.0456(18) 0.0467(19) 0.0423(18) -0.0024(15) 0.0044(15) 0.0115(15)
C13 0.0477(18) 0.066(2) 0.0408(18) 0.0033(18) -0.0005(15) 0.0143(18)
C14 0.055(2) 0.061(2) 0.0318(17) 0.0010(16) 0.0090(14) 0.0014(18)
C15 0.081(3) 0.047(2) 0.043(2) -0.0054(16) 0.0077(18) 0.0131(19)
C16 0.059(2) 0.048(2) 0.048(2) 0.0014(16) 0.0006(17) 0.0169(17)
C17 0.0391(17) 0.047(2) 0.0442(18) -0.0053(15) -0.0004(14) -0.0017(15)
C18 0.0453(19) 0.056(2) 0.070(2) 0.0134(19) 0.0056(17) 0.0004(17)
C19 0.065(3) 0.075(3) 0.071(3) 0.019(2) 0.002(2) -0.012(2)
C20 0.063(3) 0.110(4) 0.066(3) 0.010(3) 0.018(2) -0.019(3)
C21 0.045(2) 0.106(4) 0.077(3) -0.014(3) 0.018(2) 0.005(2)
C22 0.0429(19) 0.069(3) 0.065(2) -0.0029(19) 0.0044(17) 0.0095(18)

loop_
_geom_bond_atom_site_label_1
_geom_bond_atom_site_label_2
_geom_bond_distance
_geom_bond_site_symmetry_2
_geom_bond_publ_flag
Br C14 1.891(3) . ?
N C17 1.397(4) . ?
N C3 1.456(4) . ?
O1 C2 1.419(4) . ?
O2 C1 1.320(4) . ?
O2 C4 1.441(4) . ?
O3 C1 1.207(4) . ?
C1 C2 1.540(5) . ?
C2 C5 1.532(4) . ?
C2 C3 1.555(4) . ?
C3 C11 1.519(4) . ?
C5 C6 1.380(5) . ?
C5 C10 1.387(5) . ?
C6 C7 1.383(5) . ?
C7 C8 1.372(5) . ?
C8 C9 1.366(5) . ?
C9 C10 1.385(5) . ?
C11 C16 1.382(5) . ?
C11 C12 1.384(4) . ?
C12 C13 1.389(5) . ?
C13 C14 1.377(5) . ?
C14 C15 1.374(5) . ?
C15 C16 1.379(5) . ?
C17 C18 1.382(5) . ?
C17 C22 1.383(5) . ?
C18 C19 1.377(5) . ?
C19 C20 1.358(6) . ?
C20 C21 1.370(7) . ?
C21 C22 1.377(6) . ?
